data_7703883
loop_
_publ_author_name
'Gyton, Matthew R.'
'Leverett, Anthony R.'
'Cole, Marcus L.'
'McKay, Alasdair I.'

_publ_section_title
;
 Bulky bis(aryl)triazenides: just aspiring amidinates? A structural and
 spectroscopic study.
;
_journal_issue 17
_journal_name_full 'Dalton transactions (Cambridge, England : 2003)'
_journal_page_first 5653
_journal_page_last 5661
_journal_paper_doi 10.1039/d0dt00285b
_journal_volume 49
_journal_year 2020
_chemical_formula_moiety 'C41 H60 N2 O Rh2'
_chemical_formula_sum 'C41 H60 N2 O Rh2'
_chemical_formula_weight 802.73
_space_group_crystal_system monoclinic
_space_group_IT_number 14
_space_group_name_Hall '-P 2yn'
_space_group_name_H-M_alt 'P 1 21/n 1'
_atom_sites_solution_hydrogens mixed
_atom_sites_solution_primary dual
_audit_creation_date 2019-12-13
_audit_creation_method
;
Olex2 1.2
(compiled 2018.05.29 svn.r3508 for OlexSys, GUI svn.r5506)
;
_audit_update_record
;
2019-12-14 deposited with the CCDC.	2020-03-31 downloaded from the CCDC.
;
_cell_angle_alpha 90
_cell_angle_beta 90.921(5)
_cell_angle_gamma 90
_cell_formula_units_Z 4
_cell_length_a 15.7881(19)
_cell_length_b 13.8759(18)
_cell_length_c 17.064(2)
_cell_measurement_reflns_used 9602
_cell_measurement_temperature 150
_cell_measurement_theta_max 27.11
_cell_measurement_theta_min 2.28
_cell_volume 3737.8(8)
_computing_cell_refinement 'SAINT v8.34A (Bruker, 2013)'
_computing_data_reduction 'SAINT v8.34A (Bruker, 2013)'
_computing_molecular_graphics 'Olex2 (Dolomanov et al., 2009)'
_computing_publication_material 'Olex2 (Dolomanov et al., 2009)'
_computing_structure_refinement 'ShelXL (Sheldrick, 2015)'
_computing_structure_solution 'ShelXT (Sheldrick, 2015)'
_diffrn_ambient_temperature 150
_diffrn_measured_fraction_theta_full 0.997
_diffrn_measured_fraction_theta_max 0.995
_diffrn_measurement_device_type 'Bruker APEX-II CCD'
_diffrn_measurement_method '\f and \w scans'
_diffrn_radiation_type MoK\a
_diffrn_radiation_wavelength 0.71073
_diffrn_reflns_av_R_equivalents 0.0310
_diffrn_reflns_av_unetI/netI 0.0208
_diffrn_reflns_Laue_measured_fraction_full 0.997
_diffrn_reflns_Laue_measured_fraction_max 0.995
_diffrn_reflns_limit_h_max 20
_diffrn_reflns_limit_h_min -20
_diffrn_reflns_limit_k_max 17
_diffrn_reflns_limit_k_min -17
_diffrn_reflns_limit_l_max 20
_diffrn_reflns_limit_l_min -21
_diffrn_reflns_number 54865
_diffrn_reflns_point_group_measured_fraction_full 0.997
_diffrn_reflns_point_group_measured_fraction_max 0.995
_diffrn_reflns_theta_full 25.242
_diffrn_reflns_theta_max 27.114
_diffrn_reflns_theta_min 3.170
_diffrn_standards_number 0
_exptl_absorpt_coefficient_mu 0.916
_exptl_absorpt_correction_T_max 0.7455
_exptl_absorpt_correction_T_min 0.7011
_exptl_absorpt_correction_type multi-scan
_exptl_absorpt_process_details
'SADABS-2014/3 (Bruker,2014/3) was used for absorption correction. wR2(int) was 0.0658 before and 0.0405 after correction. The Ratio of minimum to maximum transmission is 0.9404. The \l/2 correction factor is 0.00150.'
_exptl_crystal_colour orange
_exptl_crystal_colour_primary orange
_exptl_crystal_density_diffrn 1.426
_exptl_crystal_description cube
_exptl_crystal_F_000 1672
_exptl_crystal_size_max 0.13
_exptl_crystal_size_mid 0.13
_exptl_crystal_size_min 0.12
_refine_diff_density_max 1.460
_refine_diff_density_min -0.362
_refine_diff_density_rms 0.068
_refine_ls_extinction_method none
_refine_ls_goodness_of_fit_ref 1.029
_refine_ls_hydrogen_treatment mixed
_refine_ls_matrix_type full
_refine_ls_number_parameters 427
_refine_ls_number_reflns 8211
_refine_ls_number_restraints 0
_refine_ls_restrained_S_all 1.029
_refine_ls_R_factor_all 0.0278
_refine_ls_R_factor_gt 0.0237
_refine_ls_shift/su_max 0.001
_refine_ls_shift/su_mean 0.000
_refine_ls_structure_factor_coef Fsqd
_refine_ls_weighting_details 'w=1/[\s^2^(Fo^2^)+(0.0231P)^2^+4.0927P] where P=(Fo^2^+2Fc^2^)/3'
_refine_ls_weighting_scheme calc
_refine_ls_wR_factor_gt 0.0556
_refine_ls_wR_factor_ref 0.0581
_reflns_Friedel_coverage 0.000
_reflns_number_gt 7416
_reflns_number_total 8211
_reflns_threshold_expression 'I > 2\s(I)'
_cod_data_source_file d0dt00285b2.cif
_cod_data_source_block 25
_cod_depositor_comments 'Adding full bibliography for 7703878--7703902.cif.'
_cod_original_cell_volume 3737.9(8)
_cod_database_code 7703883
_shelx_shelxl_version_number 2018/3
_shelx_space_group_comment
;
The symmetry employed for this shelxl refinement is uniquely defined
by the following loop, which should always be used as a source of
symmetry information in preference to the above space-group names.
They are only intended as comments.
;
_shelx_estimated_absorpt_t_max 0.898
_shelx_estimated_absorpt_t_min 0.890
_olex2_refinement_description
;
1. Fixed Uiso
 At 1.2 times of:
  All C(H) groups, All C(H,H) groups
 At 1.5 times of:
  All C(H,H,H) groups
2.a Ternary CH refined with riding coordinates:
 C10(H10), C23(H23), C7(H7), C20(H20), C26(H26), C27(H27), C39(H39), C30(H30),
 C35(H35), C34(H34), C31(H31), C38(H38)
2.b Secondary CH2 refined with riding coordinates:
 C32(H32A,H32B), C36(H36A,H36B), C33(H33A,H33B), C28(H28A,H28B), C40(H40A,
 H40B), C41(H41A,H41B), C37(H37A,H37B), C29(H29A,H29B)
2.c Aromatic/amide H refined with riding coordinates:
 C5(H5), C18(H18), C16(H16), C17(H17), C3(H3), C13(H13), C4(H4)
2.d Idealised Me refined as rotating group:
 C25(H25A,H25B,H25C), C8(H8A,H8B,H8C), C9(H9A,H9B,H9C), C24(H24A,H24B,H24C),
 C22(H22A,H22B,H22C), C12(H12A,H12B,H12C), C11(H11A,H11B,H11C), C21(H21A,H21B,
 H21C)
;
_olex2_submission_special_instructions 'No special instructions were received'

loop_
_space_group_symop_operation_xyz
'x, y, z'
'-x+1/2, y+1/2, -z+1/2'
'-x, -y, -z'
'x-1/2, -y-1/2, z-1/2'

loop_
_atom_site_label
_atom_site_type_symbol
_atom_site_fract_x
_atom_site_fract_y
_atom_site_fract_z
_atom_site_U_iso_or_equiv
_atom_site_adp_type
_atom_site_occupancy
_atom_site_site_symmetry_order
_atom_site_calc_flag
_atom_site_refinement_flags_posn
_atom_site_refinement_flags_adp
_atom_site_refinement_flags_occupancy
_atom_site_disorder_assembly
_atom_site_disorder_group
Rh1 Rh 0.34199(2) 0.11386(2) 0.20542(2) 0.01568(5) Uani 1 1 d . . . A 1
Rh2 Rh 0.46409(2) 0.28548(2) 0.18994(2) 0.01652(5) Uani 1 1 d . . . A 1
N2 N 0.52301(10) 0.19446(11) 0.27625(9) 0.0154(3) Uani 1 1 d . . . A 1
N1 N 0.41062(10) 0.09044(11) 0.30911(9) 0.0172(3) Uani 1 1 d . . . A 1
C5 C 0.37210(15) -0.11712(17) 0.44405(14) 0.0337(5) Uani 1 1 d . . . A 1
H5 H 0.393366 -0.179912 0.454612 0.040 Uiso 1 1 calc R . . A 1
C10 C 0.48619(14) -0.10307(16) 0.34459(14) 0.0306(5) Uani 1 1 d . . . A 1
H10 H 0.503872 -0.056081 0.303545 0.037 Uiso 1 1 calc R . . A 1
C14 C 0.60544(11) 0.22174(14) 0.30652(11) 0.0175(4) Uani 1 1 d . . . A 1
C1 C 0.37747(12) 0.03133(14) 0.37101(11) 0.0205(4) Uani 1 1 d . . . A 1
C18 C 0.69210(13) 0.32321(15) 0.38951(13) 0.0256(4) Uani 1 1 d . . . A 1
H18 H 0.697642 0.374875 0.425756 0.031 Uiso 1 1 calc R . . A 1
C16 C 0.75607(13) 0.19711(16) 0.31593(13) 0.0258(4) Uani 1 1 d . . . A 1
H16 H 0.805462 0.163109 0.300940 0.031 Uiso 1 1 calc R . . A 1
C19 C 0.61242(12) 0.30115(14) 0.35776(11) 0.0187(4) Uani 1 1 d . . . A 1
C17 C 0.76317(13) 0.27116(16) 0.36912(13) 0.0269(5) Uani 1 1 d . . . A 1
H17 H 0.816799 0.286581 0.391846 0.032 Uiso 1 1 calc R . . A 1
C3 C 0.27388(15) 0.00788(18) 0.47180(13) 0.0333(5) Uani 1 1 d . . . A 1
H3 H 0.227233 0.030829 0.500917 0.040 Uiso 1 1 calc R . . A 1
C23 C 0.53618(12) 0.36352(15) 0.37690(12) 0.0226(4) Uani 1 1 d . . . A 1
H23 H 0.495056 0.357613 0.331969 0.027 Uiso 1 1 calc R . . A 1
C6 C 0.41021(13) -0.06140(15) 0.38593(13) 0.0260(5) Uani 1 1 d . . . A 1
C25 C 0.55919(15) 0.47027(16) 0.38451(15) 0.0337(5) Uani 1 1 d . . . A 1
H25A H 0.594381 0.479966 0.431688 0.051 Uiso 1 1 calc GR . . A 1
H25B H 0.507287 0.508591 0.388418 0.051 Uiso 1 1 calc GR . . A 1
H25C H 0.590640 0.490630 0.338316 0.051 Uiso 1 1 calc GR . . A 1
C7 C 0.27441(14) 0.16826(16) 0.40309(12) 0.0271(5) Uani 1 1 d . . . A 1
H7 H 0.316409 0.205566 0.372030 0.032 Uiso 1 1 calc R . . A 1
C2 C 0.30965(13) 0.06744(16) 0.41529(12) 0.0245(4) Uani 1 1 d . . . A 1
C8 C 0.26096(16) 0.22203(18) 0.47996(14) 0.0355(5) Uani 1 1 d . . . A 1
H8A H 0.219150 0.187550 0.511226 0.053 Uiso 1 1 calc GR . . A 1
H8B H 0.240353 0.287273 0.468705 0.053 Uiso 1 1 calc GR . . A 1
H8C H 0.314731 0.225764 0.509297 0.053 Uiso 1 1 calc GR . . A 1
C15 C 0.67766(13) 0.17088(15) 0.28349(12) 0.0215(4) Uani 1 1 d . . . A 1
C9 C 0.19164(15) 0.1650(2) 0.35583(15) 0.0398(6) Uani 1 1 d . . . A 1
H9A H 0.201172 0.132685 0.305661 0.060 Uiso 1 1 calc GR . . A 1
H9B H 0.171529 0.230789 0.346200 0.060 Uiso 1 1 calc GR . . A 1
H9C H 0.149039 0.129307 0.385270 0.060 Uiso 1 1 calc GR . . A 1
C13 C 0.48408(12) 0.13227(13) 0.32247(11) 0.0168(4) Uani 1 1 d . . . A 1
H13 H 0.512322 0.116306 0.370308 0.020 Uiso 1 1 calc R . . A 1
C20 C 0.67342(15) 0.08981(17) 0.22401(14) 0.0326(5) Uani 1 1 d . . . A 1
H20 H 0.613719 0.085315 0.203860 0.039 Uiso 1 1 calc R . . A 1
C24 C 0.49099(15) 0.32913(18) 0.44995(14) 0.0354(5) Uani 1 1 d . . . A 1
H24A H 0.472854 0.262132 0.442675 0.053 Uiso 1 1 calc GR . . A 1
H24B H 0.441330 0.369809 0.458886 0.053 Uiso 1 1 calc GR . . A 1
H24C H 0.529695 0.333305 0.495295 0.053 Uiso 1 1 calc GR . . A 1
C4 C 0.30467(16) -0.08343(19) 0.48631(14) 0.0376(6) Uani 1 1 d . . . A 1
H4 H 0.279590 -0.122806 0.525127 0.045 Uiso 1 1 calc R . . A 1
C22 C 0.73072(18) 0.1098(2) 0.15398(16) 0.0506(8) Uani 1 1 d . . . A 1
H22A H 0.789902 0.112763 0.172055 0.076 Uiso 1 1 calc GR . . A 1
H22B H 0.714751 0.171452 0.129897 0.076 Uiso 1 1 calc GR . . A 1
H22C H 0.724093 0.058046 0.115317 0.076 Uiso 1 1 calc GR . . A 1
C12 C 0.46703(19) -0.19932(18) 0.30422(19) 0.0476(7) Uani 1 1 d . . . A 1
H12A H 0.453258 -0.247806 0.343781 0.071 Uiso 1 1 calc GR . . A 1
H12B H 0.516757 -0.220323 0.275119 0.071 Uiso 1 1 calc GR . . A 1
H12C H 0.418806 -0.191453 0.267906 0.071 Uiso 1 1 calc GR . . A 1
C11 C 0.56040(18) -0.1155(2) 0.40299(19) 0.0550(8) Uani 1 1 d . . . A 1
H11A H 0.576407 -0.052489 0.424566 0.082 Uiso 1 1 calc GR . . A 1
H11B H 0.608848 -0.143631 0.376041 0.082 Uiso 1 1 calc GR . . A 1
H11C H 0.543310 -0.158230 0.445624 0.082 Uiso 1 1 calc GR . . A 1
C21 C 0.6964(2) -0.00634(19) 0.26179(19) 0.0517(7) Uani 1 1 d . . . A 1
H21A H 0.684927 -0.058620 0.224488 0.078 Uiso 1 1 calc GR . . A 1
H21B H 0.662362 -0.015810 0.308695 0.078 Uiso 1 1 calc GR . . A 1
H21C H 0.756645 -0.006453 0.276485 0.078 Uiso 1 1 calc GR . . A 1
C26 C 0.23772(13) 0.13940(16) 0.12823(12) 0.0243(4) Uani 1 1 d . . . A 1
H26 H 0.212342 0.205162 0.132725 0.029 Uiso 1 1 calc R . . A 1
C27 C 0.31111(13) 0.13567(15) 0.08382(12) 0.0233(4) Uani 1 1 d . . . A 1
H27 H 0.329304 0.199741 0.063185 0.028 Uiso 1 1 calc R . . A 1
C39 C 0.40023(13) 0.36496(15) 0.10015(12) 0.0236(4) Uani 1 1 d . . . A 1
H39 H 0.337457 0.355329 0.098777 0.028 Uiso 1 1 calc R . . A 1
C30 C 0.37946(14) -0.02088(15) 0.16236(13) 0.0269(5) Uani 1 1 d . . . A 1
H30 H 0.425930 -0.051802 0.193939 0.032 Uiso 1 1 calc R . . A 1
C35 C 0.58297(13) 0.33362(17) 0.14673(13) 0.0280(5) Uani 1 1 d . . . A 1
H35 H 0.633110 0.314333 0.179668 0.034 Uiso 1 1 calc R . . A 1
C32 C 0.21697(14) -0.03965(17) 0.14863(13) 0.0308(5) Uani 1 1 d . . . A 1
H32A H 0.177590 -0.082201 0.177052 0.037 Uiso 1 1 calc R . . A 1
H32B H 0.229054 -0.070120 0.097552 0.037 Uiso 1 1 calc R . . A 1
C34 C 0.54957(13) 0.26008(17) 0.10000(13) 0.0275(5) Uani 1 1 d . . . A 1
H34 H 0.580715 0.197627 0.105407 0.033 Uiso 1 1 calc R . . A 1
C31 C 0.29906(14) -0.02984(15) 0.19587(13) 0.0261(5) Uani 1 1 d . . . A 1
H31 H 0.299282 -0.065695 0.246706 0.031 Uiso 1 1 calc R . . A 1
C36 C 0.58192(14) 0.43954(17) 0.12255(15) 0.0342(5) Uani 1 1 d . . . A 1
H36A H 0.579628 0.444262 0.064664 0.041 Uiso 1 1 calc R . . A 1
H36B H 0.634704 0.471118 0.141283 0.041 Uiso 1 1 calc R . . A 1
C38 C 0.42877(14) 0.42659(15) 0.16007(13) 0.0258(4) Uani 1 1 d . . . A 1
H38 H 0.382226 0.452953 0.192848 0.031 Uiso 1 1 calc R . . A 1
C33 C 0.17478(13) 0.05795(17) 0.13456(14) 0.0309(5) Uani 1 1 d . . . A 1
H33A H 0.140361 0.054800 0.085621 0.037 Uiso 1 1 calc R . . A 1
H33B H 0.136011 0.071657 0.178207 0.037 Uiso 1 1 calc R . . A 1
C28 C 0.33581(15) 0.05146(17) 0.03245(13) 0.0304(5) Uani 1 1 d . . . A 1
H28A H 0.363164 0.075986 -0.015384 0.036 Uiso 1 1 calc R . . A 1
H28B H 0.284234 0.015632 0.016166 0.036 Uiso 1 1 calc R . . A 1
C40 C 0.44128(14) 0.35525(17) 0.02099(13) 0.0294(5) Uani 1 1 d . . . A 1
H40A H 0.469443 0.416669 0.007531 0.035 Uiso 1 1 calc R . . A 1
H40B H 0.397060 0.342332 -0.019436 0.035 Uiso 1 1 calc R . . A 1
C41 C 0.50671(15) 0.27349(18) 0.02066(13) 0.0313(5) Uani 1 1 d . . . A 1
H41A H 0.478220 0.212682 0.005180 0.038 Uiso 1 1 calc R . . A 1
H41B H 0.550199 0.287838 -0.018832 0.038 Uiso 1 1 calc R . . A 1
C37 C 0.50558(16) 0.49138(16) 0.15673(14) 0.0342(5) Uani 1 1 d . . . A 1
H37A H 0.520151 0.514125 0.210265 0.041 Uiso 1 1 calc R . . A 1
H37B H 0.491894 0.548531 0.124188 0.041 Uiso 1 1 calc R . . A 1
C29 C 0.39666(15) -0.01682(18) 0.07570(14) 0.0340(5) Uani 1 1 d . . . A 1
H29A H 0.390989 -0.082306 0.053203 0.041 Uiso 1 1 calc R . . A 1
H29B H 0.455603 0.005021 0.067808 0.041 Uiso 1 1 calc R . . A 1
O1 O 0.34866(9) 0.25734(10) 0.24107(8) 0.0188(3) Uani 1 1 d . . . A 1
H1 H 0.3154(17) 0.2880(19) 0.2207(16) 0.032(8) Uiso 1 1 d . . . B 1

loop_
_atom_site_aniso_label
_atom_site_aniso_U_11
_atom_site_aniso_U_22
_atom_site_aniso_U_33
_atom_site_aniso_U_23
_atom_site_aniso_U_13
_atom_site_aniso_U_12
Rh1 0.01648(8) 0.01619(8) 0.01427(8) 0.00135(5) -0.00251(5) -0.00090(5)
Rh2 0.01605(8) 0.01711(8) 0.01639(8) 0.00499(6) -0.00034(5) -0.00021(6)
N2 0.0157(7) 0.0151(8) 0.0152(8) 0.0014(6) -0.0020(6) -0.0016(6)
N1 0.0193(8) 0.0170(8) 0.0153(8) 0.0028(6) -0.0014(6) -0.0034(6)
C5 0.0383(13) 0.0279(12) 0.0345(13) 0.0151(10) -0.0111(10) -0.0105(10)
C10 0.0321(12) 0.0249(11) 0.0345(13) 0.0115(9) -0.0074(10) -0.0014(9)
C14 0.0161(9) 0.0218(10) 0.0145(9) 0.0064(7) -0.0030(7) -0.0027(7)
C1 0.0236(10) 0.0215(10) 0.0160(9) 0.0051(8) -0.0065(7) -0.0100(8)
C18 0.0248(10) 0.0226(10) 0.0294(11) -0.0014(9) -0.0060(9) -0.0049(8)
C16 0.0182(9) 0.0308(11) 0.0282(11) 0.0066(9) -0.0009(8) 0.0042(8)
C19 0.0184(9) 0.0199(10) 0.0178(9) 0.0041(8) -0.0016(7) -0.0016(7)
C17 0.0180(10) 0.0302(11) 0.0321(12) 0.0071(9) -0.0068(8) -0.0052(8)
C3 0.0343(12) 0.0410(14) 0.0248(11) 0.0061(10) 0.0031(9) -0.0141(11)
C23 0.0206(9) 0.0222(10) 0.0249(11) -0.0055(8) -0.0018(8) 0.0009(8)
C6 0.0279(10) 0.0249(11) 0.0249(11) 0.0063(9) -0.0114(9) -0.0078(9)
C25 0.0335(12) 0.0228(11) 0.0447(14) -0.0046(10) -0.0017(10) 0.0017(9)
C7 0.0271(11) 0.0320(12) 0.0222(11) 0.0021(9) 0.0057(8) -0.0035(9)
C2 0.0251(10) 0.0289(11) 0.0196(10) 0.0037(9) -0.0024(8) -0.0109(9)
C8 0.0385(13) 0.0389(13) 0.0293(12) -0.0026(10) 0.0072(10) -0.0024(11)
C15 0.0226(10) 0.0230(10) 0.0188(10) 0.0037(8) -0.0003(8) 0.0036(8)
C9 0.0339(13) 0.0529(16) 0.0325(13) -0.0013(12) -0.0004(10) 0.0059(12)
C13 0.0195(9) 0.0171(9) 0.0137(9) 0.0001(7) -0.0029(7) 0.0014(7)
C20 0.0289(11) 0.0350(12) 0.0337(13) -0.0104(10) -0.0058(10) 0.0118(10)
C24 0.0360(12) 0.0358(13) 0.0349(13) -0.0024(10) 0.0122(10) 0.0002(10)
C4 0.0443(14) 0.0405(14) 0.0279(12) 0.0161(11) -0.0025(10) -0.0208(12)
C22 0.0465(16) 0.072(2) 0.0331(14) -0.0118(14) 0.0019(12) 0.0253(14)
C12 0.0521(16) 0.0263(13) 0.0644(19) 0.0029(12) -0.0043(14) 0.0025(12)
C11 0.0390(15) 0.067(2) 0.0588(19) 0.0300(16) -0.0117(13) -0.0018(14)
C21 0.0580(18) 0.0326(14) 0.064(2) -0.0094(13) -0.0088(15) 0.0112(13)
C26 0.0225(10) 0.0263(11) 0.0238(11) 0.0027(9) -0.0104(8) 0.0023(8)
C27 0.0295(11) 0.0247(10) 0.0156(10) 0.0051(8) -0.0063(8) -0.0029(9)
C39 0.0227(10) 0.0219(10) 0.0261(11) 0.0109(8) -0.0026(8) 0.0031(8)
C30 0.0347(11) 0.0195(10) 0.0261(11) -0.0028(8) -0.0077(9) 0.0066(9)
C35 0.0194(10) 0.0368(12) 0.0279(11) 0.0157(10) 0.0011(8) -0.0021(9)
C32 0.0343(12) 0.0314(12) 0.0265(11) 0.0010(9) -0.0052(9) -0.0140(10)
C34 0.0230(10) 0.0343(12) 0.0255(11) 0.0098(9) 0.0094(9) 0.0057(9)
C31 0.0367(12) 0.0183(10) 0.0232(11) 0.0029(8) -0.0076(9) -0.0065(9)
C36 0.0291(11) 0.0380(13) 0.0353(13) 0.0176(11) -0.0051(10) -0.0134(10)
C38 0.0313(11) 0.0182(10) 0.0279(11) 0.0091(8) -0.0008(9) 0.0045(9)
C33 0.0225(10) 0.0417(13) 0.0282(12) -0.0013(10) -0.0056(9) -0.0067(10)
C28 0.0363(12) 0.0377(13) 0.0172(10) -0.0009(9) -0.0016(9) -0.0039(10)
C40 0.0331(12) 0.0336(12) 0.0214(11) 0.0103(9) -0.0047(9) -0.0042(10)
C41 0.0338(12) 0.0379(13) 0.0224(11) 0.0049(10) 0.0060(9) -0.0006(10)
C37 0.0486(14) 0.0228(11) 0.0313(12) 0.0080(9) -0.0038(11) -0.0103(10)
C29 0.0362(12) 0.0366(13) 0.0290(12) -0.0088(10) -0.0011(10) 0.0062(10)
O1 0.0184(7) 0.0175(7) 0.0206(7) 0.0017(6) 0.0013(6) 0.0014(6)

loop_
_atom_type_symbol
_atom_type_description
_atom_type_scat_dispersion_real
_atom_type_scat_dispersion_imag
_atom_type_scat_source
C C 0.0033 0.0016 'International Tables Vol C Tables 4.2.6.8 and 6.1.1.4'
H H 0.0000 0.0000 'International Tables Vol C Tables 4.2.6.8 and 6.1.1.4'
N N 0.0061 0.0033 'International Tables Vol C Tables 4.2.6.8 and 6.1.1.4'
O O 0.0106 0.0060 'International Tables Vol C Tables 4.2.6.8 and 6.1.1.4'
Rh Rh -1.1178 0.9187 'International Tables Vol C Tables 4.2.6.8 and 6.1.1.4'

loop_
_geom_angle_atom_site_label_1
_geom_angle_atom_site_label_2
_geom_angle_atom_site_label_3
_geom_angle
_geom_angle_site_symmetry_1
_geom_angle_site_symmetry_3
_geom_angle_publ_flag
N1 Rh1 Rh2 82.87(4) . . ?
N1 Rh1 C26 160.09(8) . . ?
N1 Rh1 C27 161.72(7) . . ?
N1 Rh1 C30 90.73(7) . . ?
N1 Rh1 C31 94.59(7) . . ?
C26 Rh1 Rh2 107.35(6) . . ?
C26 Rh1 C27 38.18(8) . . ?
C27 Rh1 Rh2 86.60(6) . . ?
C30 Rh1 Rh2 118.62(6) . . ?
C30 Rh1 C26 98.73(8) . . ?
C30 Rh1 C27 81.25(8) . . ?
C30 Rh1 C31 39.03(9) . . ?
C31 Rh1 Rh2 157.63(6) . . ?
C31 Rh1 C26 82.24(8) . . ?
C31 Rh1 C27 89.48(8) . . ?
O1 Rh1 Rh2 42.02(4) . . ?
O1 Rh1 N1 83.00(6) . . ?
O1 Rh1 C26 93.25(7) . . ?
O1 Rh1 C27 99.04(7) . . ?
O1 Rh1 C30 160.16(7) . . ?
O1 Rh1 C31 159.95(7) . . ?
N2 Rh2 Rh1 75.54(4) . . ?
C39 Rh2 Rh1 99.94(6) . . ?
C39 Rh2 N2 174.98(7) . . ?
C39 Rh2 C35 89.90(8) . . ?
C35 Rh2 Rh1 145.80(7) . . ?
C35 Rh2 N2 92.72(7) . . ?
C34 Rh2 Rh1 110.20(7) . . ?
C34 Rh2 N2 97.31(7) . . ?
C34 Rh2 C39 82.11(8) . . ?
C34 Rh2 C35 38.50(9) . . ?
C34 Rh2 C38 98.71(9) . . ?
C38 Rh2 Rh1 125.38(6) . . ?
C38 Rh2 N2 145.99(7) . . ?
C38 Rh2 C39 38.74(8) . . ?
C38 Rh2 C35 81.70(9) . . ?
O1 Rh2 Rh1 42.36(4) . . ?
O1 Rh2 N2 88.54(6) . . ?
O1 Rh2 C39 89.49(7) . . ?
O1 Rh2 C35 171.64(8) . . ?
O1 Rh2 C34 149.42(8) . . ?
O1 Rh2 C38 92.64(7) . . ?
C14 N2 Rh2 118.08(11) . . ?
C13 N2 Rh2 126.31(12) . . ?
C13 N2 C14 112.44(15) . . ?
C1 N1 Rh1 121.35(12) . . ?
C13 N1 Rh1 121.58(13) . . ?
C13 N1 C1 116.99(16) . . ?
C4 C5 C6 121.9(2) . . ?
C6 C10 C12 113.0(2) . . ?
C6 C10 C11 110.0(2) . . ?
C12 C10 C11 109.7(2) . . ?
C19 C14 N2 119.22(17) . . ?
C15 C14 N2 120.02(17) . . ?
C15 C14 C19 120.75(17) . . ?
C6 C1 N1 121.03(19) . . ?
C6 C1 C2 120.44(19) . . ?
C2 C1 N1 118.51(18) . . ?
C17 C18 C19 121.2(2) . . ?
C17 C16 C15 121.27(19) . . ?
C14 C19 C23 121.55(17) . . ?
C18 C19 C14 118.24(18) . . ?
C18 C19 C23 120.20(18) . . ?
C16 C17 C18 119.90(19) . . ?
C4 C3 C2 121.5(2) . . ?
C19 C23 C25 112.40(17) . . ?
C19 C23 C24 112.33(18) . . ?
C24 C23 C25 110.34(19) . . ?
C5 C6 C10 118.1(2) . . ?
C5 C6 C1 118.1(2) . . ?
C1 C6 C10 123.73(19) . . ?
C2 C7 C8 112.84(18) . . ?
C2 C7 C9 110.72(19) . . ?
C9 C7 C8 109.82(19) . . ?
C1 C2 C7 122.19(18) . . ?
C3 C2 C1 118.6(2) . . ?
C3 C2 C7 119.3(2) . . ?
C14 C15 C20 122.26(18) . . ?
C16 C15 C14 118.52(19) . . ?
C16 C15 C20 119.22(19) . . ?
N1 C13 N2 126.90(17) . . ?
C15 C20 C22 111.5(2) . . ?
C15 C20 C21 111.0(2) . . ?
C21 C20 C22 110.4(2) . . ?
C5 C4 C3 119.4(2) . . ?
C27 C26 Rh1 71.83(11) . . ?
C27 C26 C33 124.3(2) . . ?
C33 C26 Rh1 109.60(14) . . ?
C26 C27 Rh1 69.99(11) . . ?
C26 C27 C28 124.48(19) . . ?
C28 C27 Rh1 113.21(14) . . ?
C38 C39 Rh2 69.40(11) . . ?
C38 C39 C40 124.61(19) . . ?
C40 C39 Rh2 113.05(14) . . ?
C31 C30 Rh1 71.02(12) . . ?
C31 C30 C29 125.43(19) . . ?
C29 C30 Rh1 111.48(15) . . ?
C34 C35 Rh2 69.01(12) . . ?
C34 C35 C36 123.2(2) . . ?
C36 C35 Rh2 112.88(15) . . ?
C31 C32 C33 111.70(18) . . ?
C35 C34 Rh2 72.49(13) . . ?
C35 C34 C41 125.5(2) . . ?
C41 C34 Rh2 110.56(14) . . ?
C30 C31 Rh1 69.95(12) . . ?
C30 C31 C32 124.01(19) . . ?
C32 C31 Rh1 113.27(14) . . ?
C35 C36 C37 110.82(18) . . ?
C39 C38 Rh2 71.86(12) . . ?
C39 C38 C37 125.7(2) . . ?
C37 C38 Rh2 110.75(15) . . ?
C26 C33 C32 112.91(17) . . ?
C27 C28 C29 111.33(18) . . ?
C39 C40 C41 111.54(17) . . ?
C34 C41 C40 112.23(19) . . ?
C38 C37 C36 111.88(19) . . ?
C30 C29 C28 111.98(19) . . ?
Rh2 O1 Rh1 95.61(6) . . ?

loop_
_geom_bond_atom_site_label_1
_geom_bond_atom_site_label_2
_geom_bond_distance
_geom_bond_site_symmetry_2
_geom_bond_publ_flag
Rh1 Rh2 3.0780(3) . ?
Rh1 N1 2.0853(16) . ?
Rh1 C26 2.1216(19) . ?
Rh1 C27 2.1454(19) . ?
Rh1 C30 2.098(2) . ?
Rh1 C31 2.111(2) . ?
Rh1 O1 2.0840(14) . ?
Rh2 N2 2.1415(15) . ?
Rh2 C39 2.1284(19) . ?
Rh2 C35 2.135(2) . ?
Rh2 C34 2.090(2) . ?
Rh2 C38 2.096(2) . ?
Rh2 O1 2.0704(14) . ?
N2 C14 1.443(2) . ?
N2 C13 1.327(2) . ?
N1 C1 1.442(2) . ?
N1 C13 1.314(2) . ?
C5 C6 1.401(3) . ?
C5 C4 1.377(4) . ?
C10 C6 1.516(3) . ?
C10 C12 1.531(3) . ?
C10 C11 1.535(3) . ?
C14 C19 1.410(3) . ?
C14 C15 1.402(3) . ?
C1 C6 1.408(3) . ?
C1 C2 1.412(3) . ?
C18 C19 1.396(3) . ?
C18 C17 1.384(3) . ?
C16 C17 1.374(3) . ?
C16 C15 1.396(3) . ?
C19 C23 1.522(3) . ?
C3 C2 1.396(3) . ?
C3 C4 1.378(4) . ?
C23 C25 1.530(3) . ?
C23 C24 1.523(3) . ?
C7 C2 1.519(3) . ?
C7 C8 1.527(3) . ?
C7 C9 1.525(3) . ?
C15 C20 1.516(3) . ?
C20 C22 1.536(4) . ?
C20 C21 1.523(4) . ?
C26 C27 1.396(3) . ?
C26 C33 1.510(3) . ?
C27 C28 1.515(3) . ?
C39 C38 1.402(3) . ?
C39 C40 1.514(3) . ?
C30 C31 1.406(3) . ?
C30 C29 1.509(3) . ?
C35 C34 1.393(3) . ?
C35 C36 1.527(3) . ?
C32 C31 1.521(3) . ?
C32 C33 1.527(3) . ?
C34 C41 1.515(3) . ?
C36 C37 1.527(4) . ?
C38 C37 1.511(3) . ?
C28 C29 1.530(3) . ?
C40 C41 1.534(3) . ?
